data_1546237
loop_
_publ_author_name
'Ma, Xiao-Yan'
'An, Xian-Tao'
'Zhao, Xian-He'
'Du, Ji-Yuan'
'Deng, Yu-Hua'
'Zhang, Xiang-Zhi'
'Fan, Chun-An'

_publ_section_title
;
 Au-Catalyzed [2 + 3] Annulation of Enamides with Propargyl Esters: Total
 Synthesis of Cephalotaxine and Cephalezomine H.
;
_journal_issue 11
_journal_name_full 'Organic letters'
_journal_page_first 2965
_journal_page_last 2968
_journal_paper_doi 10.1021/acs.orglett.7b01202
_journal_volume 19
_journal_year 2017
_chemical_absolute_configuration unk
_chemical_formula_moiety 'C28 H25 N O4'
_chemical_formula_sum 'C28 H25 N O4'
_chemical_formula_weight 439.49
_chemical_name_systematic
;
 ? 
;
_space_group_crystal_system orthorhombic
_space_group_IT_number 29
_space_group_name_Hall 'P 2c -2ac'
_space_group_name_H-M_alt 'P c a 21'
_symmetry_space_group_name_Hall 'P 2c -2ac'
_symmetry_space_group_name_H-M 'P c a 21'
_atom_sites_solution_hydrogens geom
_atom_sites_solution_primary iterative
_atom_sites_solution_secondary difmap
_audit_creation_date 2014-05-28
_audit_creation_method
;
Olex2 1.2
(compiled 2014.03.20 svn.r2914 for OlexSys, GUI svn.r4816)
;
_cell_angle_alpha 90.00
_cell_angle_beta 90.00
_cell_angle_gamma 90.00
_cell_formula_units_Z 4
_cell_length_a 14.8441(2)
_cell_length_b 10.42006(18)
_cell_length_c 14.7439(3)
_cell_measurement_reflns_used 4641
_cell_measurement_temperature 294.40(10)
_cell_measurement_theta_max 70.7820
_cell_measurement_theta_min 4.1950
_cell_volume 2280.53(7)
_computing_cell_refinement
;
CrysAlisPro, Agilent Technologies,
Version 1.171.36.28 (release 01-02-2013 CrysAlis171 .NET)
(compiled Feb  1 2013,16:14:44)
;
_computing_data_collection
;
CrysAlisPro, Agilent Technologies,
Version 1.171.36.28 (release 01-02-2013 CrysAlis171 .NET)
(compiled Feb  1 2013,16:14:44)
;
_computing_data_reduction
;
CrysAlisPro, Agilent Technologies,
Version 1.171.36.28 (release 01-02-2013 CrysAlis171 .NET)
(compiled Feb  1 2013,16:14:44)
;
_computing_molecular_graphics 'Olex2 (Dolomanov et al., 2009)'
_computing_publication_material 'Olex2 (Dolomanov et al., 2009)'
_computing_structure_refinement 'ShelXL (Sheldrick, 2008)'
_computing_structure_solution 'olex2.solve (Bourhis et al., 2013)'
_diffrn_ambient_temperature 294.40(10)
_diffrn_detector_area_resol_mean 16.0733
_diffrn_measured_fraction_theta_full 0.987
_diffrn_measured_fraction_theta_max 0.987
_diffrn_measurement_device_type 'SuperNova, Dual, Cu at zero, Eos'
_diffrn_measurement_method '\w scans'
_diffrn_orient_matrix_UB_11 0.0579835000
_diffrn_orient_matrix_UB_12 -0.0922112000
_diffrn_orient_matrix_UB_13 -0.0571593000
_diffrn_orient_matrix_UB_21 0.0685519000
_diffrn_orient_matrix_UB_22 -0.0095436000
_diffrn_orient_matrix_UB_23 0.0781150000
_diffrn_orient_matrix_UB_31 -0.0520150000
_diffrn_orient_matrix_UB_32 -0.1152129000
_diffrn_orient_matrix_UB_33 0.0393405000
_diffrn_radiation_monochromator mirror
_diffrn_radiation_type CuK\a
_diffrn_radiation_wavelength 1.54184
_diffrn_reflns_av_R_equivalents 0.0288
_diffrn_reflns_av_unetI/netI 0.0287
_diffrn_reflns_limit_h_max 16
_diffrn_reflns_limit_h_min -18
_diffrn_reflns_limit_k_max 7
_diffrn_reflns_limit_k_min -12
_diffrn_reflns_limit_l_max 17
_diffrn_reflns_limit_l_min -16
_diffrn_reflns_number 7959
_diffrn_reflns_theta_full 70.54
_diffrn_reflns_theta_max 70.54
_diffrn_reflns_theta_min 5.96
_diffrn_source 'SuperNova (Cu) X-ray Source'
_exptl_absorpt_coefficient_mu 0.688
_exptl_absorpt_correction_T_max 1.00000
_exptl_absorpt_correction_T_min 0.77354
_exptl_absorpt_correction_type multi-scan
_exptl_absorpt_process_details
;
CrysAlisPro, Agilent Technologies,
Version 1.171.36.28 (release 01-02-2013 CrysAlis171 .NET)
(compiled Feb  1 2013,16:14:44)
Empirical absorption correction using spherical harmonics,
 implemented in SCALE3 ABSPACK scaling algorithm.
;
_exptl_crystal_colour 'clear light colourless'
_exptl_crystal_density_diffrn 1.280
_exptl_crystal_density_method 'not measured'
_exptl_crystal_description block
_exptl_crystal_F_000 928
_exptl_crystal_size_max 0.42
_exptl_crystal_size_mid 0.35
_exptl_crystal_size_min 0.33
_refine_diff_density_max 0.171
_refine_diff_density_min -0.192
_refine_diff_density_rms 0.036
_refine_ls_abs_structure_details 'Flack H D (1983), Acta Cryst. A39, 876-881'
_refine_ls_abs_structure_Flack 0.0(2)
_refine_ls_extinction_method none
_refine_ls_goodness_of_fit_ref 1.055
_refine_ls_hydrogen_treatment constr
_refine_ls_matrix_type full
_refine_ls_number_parameters 300
_refine_ls_number_reflns 3174
_refine_ls_number_restraints 1
_refine_ls_restrained_S_all 1.055
_refine_ls_R_factor_all 0.0417
_refine_ls_R_factor_gt 0.0404
_refine_ls_shift/su_max 0.000
_refine_ls_shift/su_mean 0.000
_refine_ls_structure_factor_coef Fsqd
_refine_ls_weighting_details 'calc w=1/[\s^2^(Fo^2^)+(0.0757P)^2^+0.0395P] where P=(Fo^2^+2Fc^2^)/3'
_refine_ls_weighting_scheme calc
_refine_ls_wR_factor_gt 0.1066
_refine_ls_wR_factor_ref 0.1089
_reflns_number_gt 3066
_reflns_number_total 3174
_reflns_threshold_expression >2sigma(I)
_cod_data_source_file ol7b01202_si_004.cif
_cod_data_source_block anxt0517
_cod_original_cell_volume 2280.54(7)
_cod_database_code 1546237
_reflns_odcompleteness_completeness 99.36
_reflns_odcompleteness_iscentric 1
_reflns_odcompleteness_theta 66.97
_olex2_refinement_description
;
1. Fixed Uiso
 At 1.2 times of:
  All C(H) groups, All C(H,H) groups
 At 1.5 times of:
  All C(H,H,H) groups
2.a Ternary CH refined with riding coordinates:
 C12(H12)
2.b Secondary CH2 refined with riding coordinates:
 C22(H22A,H22B), C9(H9A,H9B)
2.c Aromatic/amide H refined with riding coordinates:
 C19(H19), C16(H16), C24(H24), C26(H26), C27(H27), C10(H10), C3(H3), C6(H6),
 C25(H25), C17(H17), C5(H5), C28(H28), C20(H20), C4(H4)
2.d Idealised Me refined as rotating group:
 C14(H14A,H14B,H14C), C21(H21A,H21B,H21C)
;

loop_
_space_group_symop_id
_space_group_symop_operation_xyz
1 'x, y, z'
2 '-x, -y, z+1/2'
3 '-x+1/2, y, z+1/2'
4 'x+1/2, -y, z'

loop_
_atom_site_label
_atom_site_type_symbol
_atom_site_fract_x
_atom_site_fract_y
_atom_site_fract_z
_atom_site_U_iso_or_equiv
_atom_site_adp_type
_atom_site_occupancy
_atom_site_calc_flag
_atom_site_refinement_flags_posn
O3 O 0.30733(9) 0.59509(13) 0.58493(14) 0.0584(4) Uani 1 d .
O2 O 0.17012(11) 0.66846(16) 0.61501(15) 0.0703(5) Uani 1 d .
C19 C 0.32999(15) 0.12613(19) 0.72049(14) 0.0492(4) Uani 1 d .
H19 H 0.3085 0.0671 0.7626 0.059 Uiso 1 calc R
C23 C 0.02427(11) 0.51551(18) 0.39783(14) 0.0403(4) Uani 1 d .
O4 O 0.47481(11) 0.04546(17) 0.74596(13) 0.0669(5) Uani 1 d .
C22 C 0.04549(12) 0.44309(17) 0.48427(13) 0.0413(4) Uani 1 d .
H22A H 0.0798 0.4990 0.5240 0.050 Uiso 1 calc R
H22B H -0.0107 0.4231 0.5147 0.050 Uiso 1 calc R
N1 N 0.09581(9) 0.32438(13) 0.47155(12) 0.0388(3) Uani 1 d .
C15 C 0.30090(11) 0.29763(16) 0.61340(13) 0.0379(4) Uani 1 d .
C16 C 0.39245(12) 0.30295(18) 0.59641(14) 0.0452(4) Uani 1 d .
H16 H 0.4142 0.3631 0.5553 0.054 Uiso 1 calc R
C24 C 0.03141(14) 0.64813(19) 0.39683(15) 0.0484(4) Uani 1 d .
H24 H 0.0522 0.6911 0.4480 0.058 Uiso 1 calc R
C11 C 0.27065(11) 0.50336(17) 0.52636(16) 0.0443(4) Uani 1 d .
O1 O -0.02748(9) 0.19146(16) 0.47515(17) 0.0709(5) Uani 1 d .
C18 C 0.42159(14) 0.13129(19) 0.70094(14) 0.0465(4) Uani 1 d .
C26 C -0.02183(16) 0.6550(3) 0.24331(18) 0.0617(6) Uani 1 d .
H26 H -0.0368 0.7014 0.1916 0.074 Uiso 1 calc R
C8 C 0.19502(10) 0.31600(16) 0.47155(13) 0.0368(3) Uani 1 d .
C9 C 0.23875(14) 0.39397(19) 0.39296(15) 0.0486(4) Uani 1 d .
H9A H 0.2872 0.3457 0.3649 0.058 Uiso 1 calc R
H9B H 0.1944 0.4153 0.3471 0.058 Uiso 1 calc R
C27 C -0.02916(17) 0.5230(3) 0.24379(18) 0.0652(6) Uani 1 d .
H27 H -0.0492 0.4804 0.1922 0.078 Uiso 1 calc R
C10 C 0.27402(13) 0.51217(19) 0.43751(17) 0.0520(5) Uani 1 d .
H10 H 0.2957 0.5833 0.4063 0.062 Uiso 1 calc R
C13 C 0.24922(15) 0.67530(19) 0.62473(18) 0.0556(5) Uani 1 d .
C12 C 0.23356(11) 0.37892(16) 0.56187(13) 0.0382(4) Uani 1 d .
H12 H 0.1829 0.3982 0.6022 0.046 Uiso 1 calc R
C3 C 0.11900(16) -0.0209(2) 0.45884(17) 0.0571(5) Uani 1 d .
H3 H 0.0630 -0.0609 0.4605 0.068 Uiso 1 calc R
C7 C 0.20824(12) 0.17273(17) 0.46311(13) 0.0399(4) Uani 1 d .
C6 C 0.28723(14) 0.1025(2) 0.45340(16) 0.0498(5) Uani 1 d .
H6 H 0.3430 0.1430 0.4508 0.060 Uiso 1 calc R
C25 C 0.00770(17) 0.7175(2) 0.31960(19) 0.0594(5) Uani 1 d .
H25 H 0.0119 0.8065 0.3198 0.071 Uiso 1 calc R
C1 C 0.05396(12) 0.20830(17) 0.47119(14) 0.0452(4) Uani 1 d .
C17 C 0.45316(12) 0.2206(2) 0.63916(15) 0.0479(4) Uani 1 d .
H17 H 0.5144 0.2257 0.6263 0.058 Uiso 1 calc R
C5 C 0.28018(17) -0.0307(2) 0.44762(18) 0.0606(6) Uani 1 d .
H5 H 0.3323 -0.0796 0.4421 0.073 Uiso 1 calc R
C2 C 0.12632(12) 0.11074(17) 0.46532(14) 0.0430(4) Uani 1 d .
C28 C -0.00688(17) 0.4538(2) 0.32067(18) 0.0572(5) Uani 1 d .
H28 H -0.0129 0.3650 0.3206 0.069 Uiso 1 calc R
C14 C 0.2972(2) 0.7733(3) 0.6807(3) 0.1033(14) Uani 1 d .
H14A H 0.3175 0.7347 0.7362 0.155 Uiso 1 calc GR
H14B H 0.2569 0.8427 0.6943 0.155 Uiso 1 calc GR
H14C H 0.3481 0.8056 0.6476 0.155 Uiso 1 calc GR
C21 C 0.56824(19) 0.0513(3) 0.7312(3) 0.0875(10) Uani 1 d .
H21A H 0.5807 0.0372 0.6681 0.131 Uiso 1 calc GR
H21B H 0.5976 -0.0136 0.7667 0.131 Uiso 1 calc GR
H21C H 0.5903 0.1343 0.7487 0.131 Uiso 1 calc GR
C20 C 0.27104(13) 0.20850(18) 0.67746(14) 0.0448(4) Uani 1 d .
H20 H 0.2100 0.2046 0.6914 0.054 Uiso 1 calc R
C4 C 0.19752(18) -0.0917(2) 0.44984(19) 0.0629(6) Uani 1 d .
H4 H 0.1946 -0.1806 0.4453 0.076 Uiso 1 calc R

loop_
_atom_site_aniso_label
_atom_site_aniso_U_11
_atom_site_aniso_U_22
_atom_site_aniso_U_33
_atom_site_aniso_U_23
_atom_site_aniso_U_13
_atom_site_aniso_U_12
O3 0.0392(6) 0.0431(7) 0.0931(12) -0.0155(7) -0.0082(7) -0.0034(5)
O2 0.0479(8) 0.0662(10) 0.0967(13) -0.0287(10) -0.0011(9) 0.0028(7)
C19 0.0542(11) 0.0511(10) 0.0424(10) 0.0059(8) 0.0047(9) -0.0096(8)
C23 0.0307(7) 0.0461(9) 0.0441(10) -0.0070(8) 0.0000(7) 0.0053(6)
O4 0.0622(10) 0.0687(10) 0.0697(12) 0.0229(9) -0.0036(8) 0.0068(7)
C22 0.0361(8) 0.0456(9) 0.0420(9) -0.0072(7) 0.0000(7) 0.0073(6)
N1 0.0304(7) 0.0393(7) 0.0466(8) -0.0034(6) -0.0015(6) 0.0017(5)
C15 0.0339(8) 0.0401(8) 0.0399(9) -0.0053(7) 0.0008(7) -0.0056(6)
C16 0.0357(8) 0.0461(9) 0.0537(11) 0.0068(8) 0.0031(8) -0.0074(7)
C24 0.0516(10) 0.0454(10) 0.0481(11) -0.0044(8) 0.0019(9) -0.0033(8)
C11 0.0322(8) 0.0378(8) 0.0630(12) -0.0053(8) 0.0010(8) -0.0025(6)
O1 0.0371(7) 0.0649(9) 0.1107(16) -0.0158(10) 0.0045(9) -0.0112(6)
C18 0.0484(10) 0.0466(9) 0.0444(10) 0.0005(8) -0.0055(8) -0.0009(8)
C26 0.0607(13) 0.0739(15) 0.0504(12) 0.0094(11) -0.0050(10) 0.0132(10)
C8 0.0305(7) 0.0399(8) 0.0398(8) -0.0043(7) 0.0017(7) 0.0001(6)
C9 0.0488(10) 0.0514(10) 0.0455(10) 0.0012(8) 0.0119(9) 0.0018(8)
C27 0.0691(15) 0.0761(15) 0.0502(13) -0.0076(11) -0.0180(11) 0.0077(11)
C10 0.0454(11) 0.0428(9) 0.0680(14) 0.0069(9) 0.0129(9) -0.0023(7)
C13 0.0526(11) 0.0420(9) 0.0721(15) -0.0119(9) -0.0143(10) 0.0048(8)
C12 0.0305(7) 0.0399(8) 0.0442(10) -0.0062(7) 0.0057(7) -0.0035(6)
C3 0.0654(13) 0.0427(10) 0.0631(14) -0.0028(9) -0.0043(11) -0.0078(9)
C7 0.0398(8) 0.0415(9) 0.0383(9) -0.0050(7) -0.0025(7) 0.0031(6)
C6 0.0447(9) 0.0525(10) 0.0521(11) -0.0109(9) -0.0063(8) 0.0094(8)
C25 0.0664(13) 0.0518(11) 0.0600(13) 0.0064(10) 0.0030(11) 0.0007(10)
C1 0.0378(8) 0.0458(9) 0.0520(10) -0.0069(8) -0.0001(8) -0.0046(7)
C17 0.0352(8) 0.0508(10) 0.0577(12) 0.0044(8) -0.0007(8) -0.0037(7)
C5 0.0690(14) 0.0517(11) 0.0609(13) -0.0098(10) -0.0108(11) 0.0239(10)
C2 0.0447(9) 0.0392(8) 0.0449(10) -0.0027(7) -0.0033(8) -0.0026(7)
C28 0.0676(13) 0.0503(11) 0.0539(12) -0.0115(10) -0.0134(10) 0.0072(10)
C14 0.0821(19) 0.0800(18) 0.148(4) -0.060(2) -0.040(2) 0.0074(15)
C21 0.0601(14) 0.096(2) 0.106(2) 0.037(2) -0.0102(16) 0.0162(14)
C20 0.0397(9) 0.0519(10) 0.0429(10) -0.0019(8) 0.0074(8) -0.0079(7)
C4 0.0854(17) 0.0362(9) 0.0672(15) -0.0037(9) -0.0098(12) 0.0080(9)

loop_
_atom_type_symbol
_atom_type_description
_atom_type_scat_dispersion_real
_atom_type_scat_dispersion_imag
_atom_type_scat_source
C C 0.0181 0.0091 'International Tables Vol C Tables 4.2.6.8 and 6.1.1.4'
H H 0.0000 0.0000 'International Tables Vol C Tables 4.2.6.8 and 6.1.1.4'
N N 0.0311 0.0180 'International Tables Vol C Tables 4.2.6.8 and 6.1.1.4'
O O 0.0492 0.0322 'International Tables Vol C Tables 4.2.6.8 and 6.1.1.4'

loop_
_geom_angle_atom_site_label_1
_geom_angle_atom_site_label_2
_geom_angle_atom_site_label_3
_geom_angle
C13 O3 C11 116.57(15)
C18 C19 H19 120.0
C20 C19 H19 120.0
C20 C19 C18 120.03(17)
C24 C23 C22 119.33(18)
C28 C23 C22 121.94(18)
C28 C23 C24 118.6(2)
C18 O4 C21 117.86(19)
C23 C22 H22A 108.5
C23 C22 H22B 108.5
H22A C22 H22B 107.5
N1 C22 C23 114.92(16)
N1 C22 H22A 108.5
N1 C22 H22B 108.5
C22 N1 C8 124.19(14)
C1 N1 C22 121.43(14)
C1 N1 C8 113.79(14)
C16 C15 C12 122.36(16)
C16 C15 C20 117.45(17)
C20 C15 C12 120.11(15)
C15 C16 H16 119.0
C15 C16 C17 121.90(18)
C17 C16 H16 119.0
C23 C24 H24 119.8
C23 C24 C25 120.4(2)
C25 C24 H24 119.8
O3 C11 C12 121.1(2)
C10 C11 O3 123.57(19)
C10 C11 C12 114.94(18)
O4 C18 C19 116.07(18)
O4 C18 C17 124.37(19)
C17 C18 C19 119.56(18)
C27 C26 H26 120.2
C25 C26 H26 120.2
C25 C26 C27 119.6(2)
N1 C8 C9 112.66(15)
N1 C8 C12 109.55(13)
N1 C8 C7 100.84(12)
C9 C8 C12 104.95(13)
C7 C8 C9 113.58(15)
C7 C8 C12 115.44(15)
C8 C9 H9A 110.9
C8 C9 H9B 110.9
H9A C9 H9B 108.9
C10 C9 C8 104.45(17)
C10 C9 H9A 110.9
C10 C9 H9B 110.9
C26 C27 H27 119.8
C26 C27 C28 120.3(2)
C28 C27 H27 119.8
C11 C10 C9 111.60(18)
C11 C10 H10 124.2
C9 C10 H10 124.2
O3 C13 C14 111.2(2)
O2 C13 O3 123.27(19)
O2 C13 C14 125.5(2)
C15 C12 C8 115.26(13)
C15 C12 H12 108.4
C11 C12 C15 114.56(14)
C11 C12 C8 101.28(15)
C11 C12 H12 108.4
C8 C12 H12 108.4
C2 C3 H3 121.0
C2 C3 C4 118.0(2)
C4 C3 H3 121.0
C6 C7 C8 129.70(17)
C2 C7 C8 110.29(15)
C2 C7 C6 120.01(18)
C7 C6 H6 121.1
C7 C6 C5 117.9(2)
C5 C6 H6 121.1
C24 C25 H25 119.8
C26 C25 C24 120.3(2)
C26 C25 H25 119.8
N1 C1 C2 106.22(14)
O1 C1 N1 125.38(17)
O1 C1 C2 128.40(17)
C16 C17 H17 120.3
C18 C17 C16 119.49(18)
C18 C17 H17 120.3
C6 C5 H5 119.2
C4 C5 C6 121.5(2)
C4 C5 H5 119.2
C3 C2 C1 129.00(18)
C7 C2 C3 122.30(19)
C7 C2 C1 108.64(15)
C23 C28 H28 119.7
C27 C28 C23 120.7(2)
C27 C28 H28 119.7
C13 C14 H14A 109.5
C13 C14 H14B 109.5
C13 C14 H14C 109.5
H14A C14 H14B 109.5
H14A C14 H14C 109.5
H14B C14 H14C 109.5
O4 C21 H21A 109.5
O4 C21 H21B 109.5
O4 C21 H21C 109.5
H21A C21 H21B 109.5
H21A C21 H21C 109.5
H21B C21 H21C 109.5
C19 C20 C15 121.54(17)
C19 C20 H20 119.2
C15 C20 H20 119.2
C3 C4 H4 119.9
C5 C4 C3 120.3(2)
C5 C4 H4 119.9

loop_
_geom_bond_atom_site_label_1
_geom_bond_atom_site_label_2
_geom_bond_distance
O3 C11 1.399(2)
O3 C13 1.337(3)
O2 C13 1.185(3)
C19 H19 0.9300
C19 C18 1.391(3)
C19 C20 1.380(3)
C23 C22 1.514(3)
C23 C24 1.386(3)
C23 C28 1.386(3)
O4 C18 1.365(2)
O4 C21 1.405(3)
C22 H22A 0.9700
C22 H22B 0.9700
C22 N1 1.457(2)
N1 C8 1.4753(19)
N1 C1 1.360(2)
C15 C16 1.383(2)
C15 C12 1.515(2)
C15 C20 1.397(3)
C16 H16 0.9300
C16 C17 1.395(3)
C24 H24 0.9300
C24 C25 1.394(3)
C11 C10 1.314(3)
C11 C12 1.503(2)
O1 C1 1.223(2)
C18 C17 1.384(3)
C26 H26 0.9300
C26 C27 1.380(4)
C26 C25 1.371(4)
C8 C9 1.557(3)
C8 C12 1.591(2)
C8 C7 1.511(2)
C9 H9A 0.9700
C9 H9B 0.9700
C9 C10 1.491(3)
C27 H27 0.9300
C27 C28 1.384(4)
C10 H10 0.9300
C13 C14 1.494(3)
C12 H12 0.9800
C3 H3 0.9300
C3 C2 1.379(3)
C3 C4 1.386(3)
C7 C6 1.390(3)
C7 C2 1.377(3)
C6 H6 0.9300
C6 C5 1.394(3)
C25 H25 0.9300
C1 C2 1.481(2)
C17 H17 0.9300
C5 H5 0.9300
C5 C4 1.382(4)
C28 H28 0.9300
C14 H14A 0.9600
C14 H14B 0.9600
C14 H14C 0.9600
C21 H21A 0.9600
C21 H21B 0.9600
C21 H21C 0.9600
C20 H20 0.9300
C4 H4 0.9300

loop_
_geom_torsion_atom_site_label_1
_geom_torsion_atom_site_label_2
_geom_torsion_atom_site_label_3
_geom_torsion_atom_site_label_4
_geom_torsion
O3 C11 C10 C9 173.62(16)
O3 C11 C12 C15 -59.1(2)
O3 C11 C12 C8 176.14(14)
C19 C18 C17 C16 -0.9(3)
C23 C22 N1 C8 90.0(2)
C23 C22 N1 C1 -99.3(2)
C23 C24 C25 C26 -0.9(3)
O4 C18 C17 C16 179.4(2)
C22 C23 C24 C25 -176.61(18)
C22 C23 C28 C27 177.4(2)
C22 N1 C8 C9 -62.7(2)
C22 N1 C8 C12 53.7(2)
C22 N1 C8 C7 175.86(17)
C22 N1 C1 O1 5.0(3)
C22 N1 C1 C2 -174.89(17)
N1 C8 C9 C10 103.30(17)
N1 C8 C12 C15 130.11(15)
N1 C8 C12 C11 -105.64(14)
N1 C8 C7 C6 175.3(2)
N1 C8 C7 C2 -4.1(2)
N1 C1 C2 C3 -176.9(2)
N1 C1 C2 C7 0.4(2)
C15 C16 C17 C18 -0.4(3)
C16 C15 C12 C11 -27.7(3)
C16 C15 C12 C8 89.2(2)
C16 C15 C20 C19 -1.8(3)
C24 C23 C22 N1 -139.30(17)
C24 C23 C28 C27 0.9(3)
C11 O3 C13 O2 2.8(4)
C11 O3 C13 C14 -176.4(3)
O1 C1 C2 C3 3.2(4)
O1 C1 C2 C7 -179.5(2)
C18 C19 C20 C15 0.5(3)
C26 C27 C28 C23 -0.9(4)
C8 N1 C1 O1 176.6(2)
C8 N1 C1 C2 -3.3(2)
C8 C9 C10 C11 10.2(2)
C8 C7 C6 C5 179.6(2)
C8 C7 C2 C3 179.98(19)
C8 C7 C2 C1 2.5(2)
C9 C8 C12 C15 -108.69(16)
C9 C8 C12 C11 15.56(16)
C9 C8 C7 C6 54.6(3)
C9 C8 C7 C2 -124.89(19)
C27 C26 C25 C24 0.9(4)
C10 C11 C12 C15 114.2(2)
C10 C11 C12 C8 -10.5(2)
C13 O3 C11 C10 103.3(2)
C13 O3 C11 C12 -83.9(2)
C12 C15 C16 C17 -174.90(18)
C12 C15 C20 C19 174.95(18)
C12 C11 C10 C9 0.4(3)
C12 C8 C9 C10 -15.83(18)
C12 C8 C7 C6 -66.7(3)
C12 C8 C7 C2 113.82(17)
C7 C8 C9 C10 -142.82(16)
C7 C8 C12 C15 17.2(2)
C7 C8 C12 C11 141.41(15)
C7 C6 C5 C4 1.1(4)
C6 C7 C2 C3 0.5(3)
C6 C7 C2 C1 -177.03(18)
C6 C5 C4 C3 -0.6(4)
C25 C26 C27 C28 0.0(4)
C1 N1 C8 C9 126.00(18)
C1 N1 C8 C12 -117.58(17)
C1 N1 C8 C7 4.6(2)
C2 C3 C4 C5 0.0(4)
C2 C7 C6 C5 -1.0(3)
C28 C23 C22 N1 44.2(2)
C28 C23 C24 C25 0.0(3)
C21 O4 C18 C19 -177.2(3)
C21 O4 C18 C17 2.5(4)
C20 C19 C18 O4 -179.4(2)
C20 C19 C18 C17 0.9(3)
C20 C15 C16 C17 1.8(3)
C20 C15 C12 C11 155.68(17)
C20 C15 C12 C8 -87.3(2)
C4 C3 C2 C7 0.0(4)
C4 C3 C2 C1 177.0(2)
